data_4002059
loop_
_publ_author_name
'Pust, Philipp'
'Hintze, Frauke'
'Hecht, Cora'
'Weiler, Volker'
'Locher, Andreas'
'Zitnanska, Daniela'
'Harm, Sascha'
'Wiechert, Detlef'
'Schmidt, Peter J.'
'Schnick, Wolfgang'

_publ_contact_author
;
        Prof. Dr. Wolfgang Schnick
        Department Chemie
        Ludwig-Maximilians-Universitaet Muenchen
        Butenandtstrasse 5 - 13 (D)
        D 81377 Muenchen
        Germany

;
_publ_section_title
;
 Group (III) NitridesM[Mg2Al2N4] (M= Ca, Sr, Ba, Eu) and
 Ba[Mg2Ga2N4]---Structural Relation and Nontypical Luminescence Properties
 of Eu2+Doped Samples
;
_journal_issue 21
_journal_name_full 'Chemistry of Materials'
_journal_page_first 6113
_journal_paper_doi 10.1021/cm502280p
_journal_volume 26
_journal_year 2014
_chemical_formula_moiety '2(Al Mg N2), Sr'
_chemical_formula_sum 'Al2 Mg2 N4 Sr'
_chemical_formula_weight 246.24
_chemical_name_common 'Strontium nitridomagnesioaluminate'
_chemical_name_systematic
; 
 Strontium nitridomagnesioaluminate 
;
_space_group_IT_number 87
_symmetry_cell_setting tetragonal
_symmetry_space_group_name_Hall '-I 4'
_symmetry_space_group_name_H-M 'I 4/m'
_atom_sites_solution_hydrogens none
_atom_sites_solution_primary direct
_atom_sites_solution_secondary difmap
_audit_creation_method SHELXL-97
_cell_angle_alpha 90.00
_cell_angle_beta 90.00
_cell_angle_gamma 90.00
_cell_formula_units_Z 2
_cell_length_a 8.1008(11)
_cell_length_b 8.1008(11)
_cell_length_c 3.3269(7)
_cell_measurement_reflns_used 2266
_cell_measurement_temperature 293(2)
_cell_measurement_theta_max 39.389
_cell_measurement_theta_min 3.134
_cell_volume 218.32(6)
_computing_cell_refinement 'HKL Scalepack (Otwinowski & Minor 1997)'
_computing_data_collection 'Collect (Bruker AXS BV, 1997-2004)'
_computing_data_reduction 'HKL Denzo&Scalepack (Otwinowski&Minor 1997)'
_computing_structure_refinement 'SHELXL-97 (Sheldrick, 1997)'
_computing_structure_solution 'SHELXS-97 (Sheldrick, 1997)'
_diffrn_ambient_temperature 293(2)
_diffrn_detector_area_resol_mean 9
_diffrn_measured_fraction_theta_full 1.000
_diffrn_measured_fraction_theta_max 1.000
_diffrn_measurement_device_type KappaCCD
_diffrn_measurement_method omega-scan
_diffrn_radiation_monochromator 'vertically mounted graphite crystal'
_diffrn_radiation_source 'fine-focus sealed tube'
_diffrn_radiation_type MoK\a
_diffrn_radiation_wavelength 0.71073
_diffrn_reflns_av_R_equivalents 0.0451
_diffrn_reflns_av_sigmaI/netI 0.0236
_diffrn_reflns_limit_h_max 14
_diffrn_reflns_limit_h_min -14
_diffrn_reflns_limit_k_max 14
_diffrn_reflns_limit_k_min -14
_diffrn_reflns_limit_l_max 5
_diffrn_reflns_limit_l_min -5
_diffrn_reflns_number 2266
_diffrn_reflns_theta_full 39.25
_diffrn_reflns_theta_max 39.25
_diffrn_reflns_theta_min 3.56
_diffrn_standards_decay_% 0
_diffrn_standards_interval_count 0
_diffrn_standards_interval_time 0
_diffrn_standards_number 0
_exptl_absorpt_coefficient_mu 12.886
_exptl_absorpt_correction_T_max 0.3935
_exptl_absorpt_correction_T_min 0.3700
_exptl_absorpt_correction_type multi-scan
_exptl_absorpt_process_details 'scalepack, WingX'
_exptl_crystal_colour colorless
_exptl_crystal_density_diffrn 3.746
_exptl_crystal_density_method 'not measured'
_exptl_crystal_description rod
_exptl_crystal_F_000 232
_exptl_crystal_size_max 0.09
_exptl_crystal_size_mid 0.02
_exptl_crystal_size_min 0.02
_refine_diff_density_max 1.745
_refine_diff_density_min -1.571
_refine_diff_density_rms 0.204
_refine_ls_extinction_coef 0.044(7)
_refine_ls_extinction_expression Fc^*^=kFc[1+0.001xFc^2^\l^3^/sin(2\q)]^-1/4^
_refine_ls_extinction_method SHELXL
_refine_ls_goodness_of_fit_ref 1.165
_refine_ls_hydrogen_treatment none
_refine_ls_matrix_type full
_refine_ls_number_parameters 16
_refine_ls_number_reflns 365
_refine_ls_number_restraints 0
_refine_ls_restrained_S_all 1.165
_refine_ls_R_factor_all 0.0313
_refine_ls_R_factor_gt 0.0309
_refine_ls_shift/su_max 0.000
_refine_ls_shift/su_mean 0.000
_refine_ls_structure_factor_coef Fsqd
_refine_ls_weighting_details 'calc w=1/[\s^2^(Fo^2^)+(0.0384P)^2^+1.0477P] where P=(Fo^2^+2Fc^2^)/3'
_refine_ls_weighting_scheme calc
_refine_ls_wR_factor_gt 0.0834
_refine_ls_wR_factor_ref 0.0838
_reflns_number_gt 362
_reflns_number_total 365
_reflns_threshold_expression >2sigma(I)
_cod_data_source_file cm502280p_si_004.cif
_cod_data_source_block Sr[Mg2AL2N4]
_cod_depositor_comments 'Adding full bibliography for 4002058--4002062.cif.'
_cod_original_sg_symbol_H-M I4/m
_cod_database_code 4002059

loop_
_symmetry_equiv_pos_as_xyz
'x, y, z'
'-x, -y, z'
'-y, x, z'
'y, -x, z'
'x+1/2, y+1/2, z+1/2'
'-x+1/2, -y+1/2, z+1/2'
'-y+1/2, x+1/2, z+1/2'
'y+1/2, -x+1/2, z+1/2'
'-x, -y, -z'
'x, y, -z'
'y, -x, -z'
'-y, x, -z'
'-x+1/2, -y+1/2, -z+1/2'
'x+1/2, y+1/2, -z+1/2'
'y+1/2, -x+1/2, -z+1/2'
'-y+1/2, x+1/2, -z+1/2'

loop_
_atom_site_label
_atom_site_type_symbol
_atom_site_fract_x
_atom_site_fract_y
_atom_site_fract_z
_atom_site_U_iso_or_equiv
_atom_site_adp_type
_atom_site_occupancy
_atom_site_symmetry_multiplicity
_atom_site_calc_flag
_atom_site_refinement_flags
Sr1 Sr 0.0000 0.0000 0.0000 0.01357(18) Uani 1 8 d S
Al1 Al 0.18393(14) 0.36311(12) 0.0000 0.0143(2) Uani 0.50 2 d SP
Mg1 Mg 0.18393(14) 0.36311(12) 0.0000 0.0143(2) Uani 0.50 2 d SP
N1 N 0.4035(4) 0.2370(5) 0.0000 0.0222(6) Uani 1 2 d S

loop_
_atom_site_aniso_label
_atom_site_aniso_U_11
_atom_site_aniso_U_22
_atom_site_aniso_U_33
_atom_site_aniso_U_23
_atom_site_aniso_U_13
_atom_site_aniso_U_12
Sr1 0.0146(2) 0.0146(2) 0.0115(3) 0.000 0.000 0.000
Al1 0.0242(5) 0.0096(4) 0.0091(5) 0.000 0.000 -0.0031(3)
Mg1 0.0242(5) 0.0096(4) 0.0091(5) 0.000 0.000 -0.0031(3)
N1 0.0145(10) 0.0317(14) 0.0206(13) 0.000 0.000 0.0041(9)

loop_
_atom_type_symbol
_atom_type_description
_atom_type_scat_dispersion_real
_atom_type_scat_dispersion_imag
_atom_type_scat_source
N N 0.0061 0.0033 'International Tables Vol C Tables 4.2.6.8 and 6.1.1.4'
Mg Mg 0.0486 0.0363 'International Tables Vol C Tables 4.2.6.8 and 6.1.1.4'
Al Al 0.0645 0.0514 'International Tables Vol C Tables 4.2.6.8 and 6.1.1.4'
Sr Sr -1.5307 3.2498 'International Tables Vol C Tables 4.2.6.8 and 6.1.1.4'

loop_
_geom_angle_atom_site_label_1
_geom_angle_atom_site_label_2
_geom_angle_atom_site_label_3
_geom_angle
_geom_angle_site_symmetry_1
_geom_angle_site_symmetry_3
N1 Sr1 N1 180.0 13 5_444
N1 Sr1 N1 110.46(5) 13 15_454
N1 Sr1 N1 69.54(5) 5_444 15_454
N1 Sr1 N1 69.54(5) 13 7_545
N1 Sr1 N1 110.46(5) 5_444 7_545
N1 Sr1 N1 180.00(11) 15_454 7_545
N1 Sr1 N1 72.48(10) 13 13_554
N1 Sr1 N1 107.52(10) 5_444 13_554
N1 Sr1 N1 69.54(5) 15_454 13_554
N1 Sr1 N1 110.46(5) 7_545 13_554
N1 Sr1 N1 107.52(10) 13 5_445
N1 Sr1 N1 72.48(10) 5_444 5_445
N1 Sr1 N1 110.46(5) 15_454 5_445
N1 Sr1 N1 69.54(5) 7_545 5_445
N1 Sr1 N1 180.00(10) 13_554 5_445
N1 Sr1 N1 69.54(5) 13 15_455
N1 Sr1 N1 110.46(5) 5_444 15_455
N1 Sr1 N1 72.48(10) 15_454 15_455
N1 Sr1 N1 107.52(10) 7_545 15_455
N1 Sr1 N1 110.46(5) 13_554 15_455
N1 Sr1 N1 69.54(5) 5_445 15_455
N1 Sr1 N1 110.46(5) 13 7_544
N1 Sr1 N1 69.54(5) 5_444 7_544
N1 Sr1 N1 107.52(10) 15_454 7_544
N1 Sr1 N1 72.48(10) 7_545 7_544
N1 Sr1 N1 69.54(5) 13_554 7_544
N1 Sr1 N1 110.46(5) 5_445 7_544
N1 Sr1 N1 180.0 15_455 7_544
N1 Sr1 Al1 141.28(6) 13 5_444
N1 Sr1 Al1 38.72(6) 5_444 5_444
N1 Sr1 Al1 36.42(6) 15_454 5_444
N1 Sr1 Al1 143.58(6) 7_545 5_444
N1 Sr1 Al1 100.06(5) 13_554 5_444
N1 Sr1 Al1 79.94(5) 5_445 5_444
N1 Sr1 Al1 78.51(6) 15_455 5_444
N1 Sr1 Al1 101.49(6) 7_544 5_444
N1 Sr1 Al1 38.72(6) 13 13
N1 Sr1 Al1 141.28(6) 5_444 13
N1 Sr1 Al1 143.58(6) 15_454 13
N1 Sr1 Al1 36.42(6) 7_545 13
N1 Sr1 Al1 79.94(5) 13_554 13
N1 Sr1 Al1 100.06(5) 5_445 13
N1 Sr1 Al1 101.49(6) 15_455 13
N1 Sr1 Al1 78.51(6) 7_544 13
Al1 Sr1 Al1 180.00(3) 5_444 13
N1 Sr1 Mg1 38.72(6) 13 13
N1 Sr1 Mg1 141.28(6) 5_444 13
N1 Sr1 Mg1 143.58(6) 15_454 13
N1 Sr1 Mg1 36.42(6) 7_545 13
N1 Sr1 Mg1 79.94(5) 13_554 13
N1 Sr1 Mg1 100.06(5) 5_445 13
N1 Sr1 Mg1 101.49(6) 15_455 13
N1 Sr1 Mg1 78.51(6) 7_544 13
Al1 Sr1 Mg1 180.00(3) 5_444 13
Al1 Sr1 Mg1 0.00(4) 13 13
N1 Sr1 Mg1 141.28(6) 13 5_444
N1 Sr1 Mg1 38.72(6) 5_444 5_444
N1 Sr1 Mg1 36.42(6) 15_454 5_444
N1 Sr1 Mg1 143.58(6) 7_545 5_444
N1 Sr1 Mg1 100.06(5) 13_554 5_444
N1 Sr1 Mg1 79.94(5) 5_445 5_444
N1 Sr1 Mg1 78.51(6) 15_455 5_444
N1 Sr1 Mg1 101.49(6) 7_544 5_444
Al1 Sr1 Mg1 0.00(4) 5_444 5_444
Al1 Sr1 Mg1 180.0 13 5_444
Mg1 Sr1 Mg1 180.0 13 5_444
N1 Al1 N1 118.58(14) 11_565 13_554
N1 Al1 N1 118.58(14) 11_565 13
N1 Al1 N1 114.17(19) 13_554 13
N1 Al1 N1 107.1(2) 11_565 .
N1 Al1 N1 96.09(10) 13_554 .
N1 Al1 N1 96.09(10) 13 .
N1 Al1 Mg1 125.08(9) 11_565 13_554
N1 Al1 Mg1 49.15(9) 13_554 13_554
N1 Al1 Mg1 112.43(12) 13 13_554
N1 Al1 Mg1 46.94(7) . 13_554
N1 Al1 Al1 125.08(9) 11_565 13_554
N1 Al1 Al1 49.15(9) 13_554 13_554
N1 Al1 Al1 112.43(12) 13 13_554
N1 Al1 Al1 46.94(7) . 13_554
Mg1 Al1 Al1 0.00(5) 13_554 13_554
N1 Al1 Mg1 125.08(9) 11_565 13
N1 Al1 Mg1 112.43(12) 13_554 13
N1 Al1 Mg1 49.15(9) 13 13
N1 Al1 Mg1 46.94(7) . 13
Mg1 Al1 Mg1 76.18(6) 13_554 13
Al1 Al1 Mg1 76.18(6) 13_554 13
N1 Al1 Al1 125.08(9) 11_565 13
N1 Al1 Al1 112.43(12) 13_554 13
N1 Al1 Al1 49.15(9) 13 13
N1 Al1 Al1 46.94(7) . 13
Mg1 Al1 Al1 76.18(6) 13_554 13
Al1 Al1 Al1 76.18(6) 13_554 13
Mg1 Al1 Al1 0.00(5) 13 13
N1 Al1 Mg1 107.75(10) 11_565 15_454
N1 Al1 Mg1 37.05(9) 13_554 15_454
N1 Al1 Mg1 95.75(9) 13 15_454
N1 Al1 Mg1 131.59(9) . 15_454
Mg1 Al1 Mg1 85.33(5) 13_554 15_454
Al1 Al1 Mg1 85.33(5) 13_554 15_454
Mg1 Al1 Mg1 125.35(7) 13 15_454
Al1 Al1 Mg1 125.35(7) 13 15_454
N1 Al1 Mg1 107.75(10) 11_565 15_455
N1 Al1 Mg1 95.75(9) 13_554 15_455
N1 Al1 Mg1 37.05(9) 13 15_455
N1 Al1 Mg1 131.59(9) . 15_455
Mg1 Al1 Mg1 125.35(7) 13_554 15_455
Al1 Al1 Mg1 125.35(7) 13_554 15_455
Mg1 Al1 Mg1 85.33(5) 13 15_455
Al1 Al1 Mg1 85.33(5) 13 15_455
Mg1 Al1 Mg1 64.69(3) 15_454 15_455
N1 Al1 Mg1 38.01(6) 11_565 7
N1 Al1 Mg1 138.37(11) 13_554 7
N1 Al1 Mg1 81.32(10) 13 7
N1 Al1 Mg1 121.51(10) . 7
Mg1 Al1 Mg1 161.22(7) 13_554 7
Al1 Al1 Mg1 161.22(7) 13_554 7
Mg1 Al1 Mg1 106.66(3) 13 7
Al1 Al1 Mg1 106.66(3) 13 7
Mg1 Al1 Mg1 106.634(16) 15_454 7
Mg1 Al1 Mg1 73.365(16) 15_455 7
N1 Al1 Mg1 38.01(6) 11_565 7_554
N1 Al1 Mg1 81.32(10) 13_554 7_554
N1 Al1 Mg1 138.37(11) 13 7_554
N1 Al1 Mg1 121.51(10) . 7_554
Mg1 Al1 Mg1 106.66(3) 13_554 7_554
Al1 Al1 Mg1 106.66(3) 13_554 7_554
Mg1 Al1 Mg1 161.22(7) 13 7_554
Al1 Al1 Mg1 161.22(7) 13 7_554
Mg1 Al1 Mg1 73.365(16) 15_454 7_554
Mg1 Al1 Mg1 106.634(16) 15_455 7_554
Mg1 Al1 Mg1 64.69(3) 7 7_554
Mg1 N1 Al1 0.00(7) 3_655 3_655
Mg1 N1 Mg1 104.94(12) 3_655 13_554
Al1 N1 Mg1 104.94(12) 3_655 13_554
Mg1 N1 Al1 104.94(12) 3_655 13_554
Al1 N1 Al1 104.94(12) 3_655 13_554
Mg1 N1 Al1 0.00(8) 13_554 13_554
Mg1 N1 Mg1 104.94(12) 3_655 13
Al1 N1 Mg1 104.94(12) 3_655 13
Mg1 N1 Mg1 114.17(19) 13_554 13
Al1 N1 Mg1 114.17(19) 13_554 13
Mg1 N1 Al1 104.94(12) 3_655 13
Al1 N1 Al1 104.94(12) 3_655 13
Mg1 N1 Al1 114.17(19) 13_554 13
Al1 N1 Al1 114.17(19) 13_554 13
Mg1 N1 Al1 0.00(8) 13 13
Mg1 N1 Al1 162.9(2) 3_655 .
Al1 N1 Al1 162.9(2) 3_655 .
Mg1 N1 Al1 83.91(10) 13_554 .
Al1 N1 Al1 83.91(10) 13_554 .
Mg1 N1 Al1 83.91(10) 13 .
Al1 N1 Al1 83.91(10) 13 .
Mg1 N1 Sr1 84.09(11) 3_655 5
Al1 N1 Sr1 84.09(11) 3_655 5
Mg1 N1 Sr1 154.89(16) 13_554 5
Al1 N1 Sr1 154.89(16) 13_554 5
Mg1 N1 Sr1 85.00(6) 13 5
Al1 N1 Sr1 85.00(6) 13 5
Al1 N1 Sr1 82.17(11) . 5
Mg1 N1 Sr1 84.09(11) 3_655 5_554
Al1 N1 Sr1 84.09(11) 3_655 5_554
Mg1 N1 Sr1 85.00(6) 13_554 5_554
Al1 N1 Sr1 85.00(6) 13_554 5_554
Mg1 N1 Sr1 154.89(16) 13 5_554
Al1 N1 Sr1 154.89(16) 13 5_554
Al1 N1 Sr1 82.17(11) . 5_554
Sr1 N1 Sr1 72.48(10) 5 5_554

loop_
_geom_bond_atom_site_label_1
_geom_bond_atom_site_label_2
_geom_bond_distance
_geom_bond_site_symmetry_2
Sr1 N1 2.814(3) 13
Sr1 N1 2.814(3) 5_444
Sr1 N1 2.814(3) 15_454
Sr1 N1 2.814(3) 7_545
Sr1 N1 2.814(3) 13_554
Sr1 N1 2.814(3) 5_445
Sr1 N1 2.814(3) 15_455
Sr1 N1 2.814(3) 7_544
Sr1 Al1 3.2485(10) 5_444
Sr1 Al1 3.2485(10) 13
Sr1 Mg1 3.2485(10) 13
Sr1 Mg1 3.2485(10) 5_444
Al1 N1 1.939(3) 11_565
Al1 N1 1.981(2) 13_554
Al1 N1 1.981(2) 13
Al1 N1 2.051(3) .
Al1 Mg1 2.6966(17) 13_554
Al1 Al1 2.6966(17) 13_554
Al1 Mg1 2.6966(17) 13
Al1 Al1 2.6966(17) 13
Al1 Mg1 3.1090(14) 15_454
Al1 Mg1 3.1090(14) 15_455
Al1 Mg1 3.1090(14) 7
Al1 Mg1 3.1090(14) 7_554
N1 Mg1 1.939(3) 3_655
N1 Al1 1.939(3) 3_655
N1 Mg1 1.981(2) 13_554
N1 Al1 1.981(2) 13_554
N1 Mg1 1.981(2) 13
N1 Al1 1.981(2) 13
N1 Sr1 2.814(3) 5
N1 Sr1 2.814(3) 5_554
